data_4027830
loop_
_publ_author_name
'Fukuoka, H.'
'Saito, T.'
'Sugimori, M.'
'Imoto, H.'

_publ_section_title
;
 Preparation and crystal structure of chromium silicon selenide containing
 a B12 icosahedron with a tunnel structure
;
_journal_name_full 'Journal of Organometallic Chemistry'
_journal_page_first 547
_journal_page_last 550
_journal_paper_doi 10.1016/S0022-328X(00)00407-1
_journal_volume 611
_journal_year 2000
_chemical_formula_sum 'B12 Cr Se15.98 Si3'
_chemical_name_systematic 'Cr Si3 (B12) Se12 (B2 Se3)1.327'
_space_group_IT_number 182
_symmetry_space_group_name_Hall 'P 6c 2c'
_symmetry_space_group_name_H-M 'P 63 2 2'
_cell_angle_alpha 90
_cell_angle_beta 90
_cell_angle_gamma 120
_cell_formula_units_Z 2
_cell_length_a 12.9772
_cell_length_b 12.9772
_cell_length_c 9.5322
_cell_volume 1390.227
_citation_journal_id_ASTM JORCAI
_cod_data_source_file boron0-1_528.cif
_cod_data_source_block B12Cr1Se15.98Si3
_cod_original_formula_sum 'B12 Cr1 Se15.98 Si3'
_cod_database_code 4027830

loop_
_symmetry_equiv_pos_as_xyz
x,y,z
x-y,x,z+1/2
-y,x-y,z
-x,-y,z+1/2
-x+y,-x,z
y,-x+y,z+1/2
-y,-x,-z+1/2
x-y,-y,-z
x,x-y,-z+1/2
y,x,-z
-x+y,y,-z+1/2
-x,-x+y,-z

loop_
_atom_site_label
_atom_site_type_symbol
_atom_site_fract_x
_atom_site_fract_y
_atom_site_fract_z
_atom_site_occupancy
_atom_site_U_iso_or_equiv
Se3 Se-2 0.1522 0 0 0.13 0.0
B2 B 0.3351 0.7461 0.1099 1 0.0
Se6 Se-2 0.1408 0.0513 0.2119 0.075 0.0
Se8 Se-2 -0.012 -0.113 0.704 0.225 0.0
Se4 Se-2 -0.1602 -0.035 0.6399 0.098 0.0
Se7 Se-2 0 0 0 0.53 0.0
Cr1 Cr+2 0.66667 0.33333 0.25 1 0.0
Se5 Se-2 0.0149 -0.1437 0.5703 0.112 0.0
Se1 Se-1 0.65337 0.49435 0.06124 1 0.0
B1 B 0.332 0.7939 0.2838 1 0.0
Si1 Si+4 0.53476 0 0 1 0.0
Se2 Se-1 0.33032 -0.05727 0.32604 1 0.0
